data_1572658
loop_
_publ_author_name
'Bajaj, Neha'
'Mavragani, Niki'
'Kitos, Alexandros A.'
'Chartrand, Daniel'
'Maris, Thierry'
'Mansikkam\"aki, Akseli'
'Murugesu, Muralee'

_publ_section_title
;
 Hard single-molecule magnet behavior and strong magnetic coupling in
 pyrazinyl radical-bridged lanthanide metallocenes
;
_journal_name_full CHEM
_journal_page_first 2484
_journal_page_last 2499
_journal_paper_doi 10.1016/j.chempr.2024.04.006
_journal_volume 10
_journal_year 2024
_chemical_formula_moiety 'C52 H80 Dy2 N2 O2, C24 H20 B'
_chemical_formula_sum 'C76 H100 B Dy2 N2 O2'
_chemical_formula_weight 1409.38
_chemical_name_systematic
;
(\m-pyrazine radical anion)-tetrakis(pentamethylcyclopentadienyl)
-bis(tetrahydrofuran)-dysprosium(III) tetraphenylborate unknown solvate
;
_space_group_crystal_system monoclinic
_space_group_IT_number 15
_space_group_name_Hall '-I 2ya'
_space_group_name_H-M_alt 'I 1 2/a 1'
_atom_sites_solution_hydrogens geom
_atom_sites_solution_primary direct
_atom_sites_solution_secondary difmap
_audit_creation_method SHELXL-2018/3
_cell_angle_alpha 90
_cell_angle_beta 96.155(2)
_cell_angle_gamma 90
_cell_formula_units_Z 4
_cell_length_a 15.5504(4)
_cell_length_b 20.3269(6)
_cell_length_c 24.9693(7)
_cell_measurement_reflns_used 9651
_cell_measurement_temperature 200(2)
_cell_measurement_theta_max 27.62
_cell_measurement_theta_min 2.23
_cell_volume 7847.1(4)
_computing_cell_refinement 'Bruker SAINT'
_computing_data_collection 'Bruker APEX3'
_computing_data_reduction 'Bruker SAINT'
_computing_structure_refinement 'SHELXL-2018/3 (Sheldrick, 2018)'
_computing_structure_solution 'SHELXT 2018/2 (Sheldrick, 2018)'
_diffrn_ambient_temperature 200(2)
_diffrn_measured_fraction_theta_full 1.000
_diffrn_measured_fraction_theta_max 0.998
_diffrn_measurement_device_type 'Bruker APEX-II CCD'
_diffrn_measurement_method '\w and \phi scans'
_diffrn_radiation_monochromator graphite
_diffrn_radiation_type MoK\a
_diffrn_radiation_wavelength 0.71073
_diffrn_reflns_av_R_equivalents 0.0293
_diffrn_reflns_av_unetI/netI 0.0147
_diffrn_reflns_Laue_measured_fraction_full 1.000
_diffrn_reflns_Laue_measured_fraction_max 0.998
_diffrn_reflns_limit_h_max 20
_diffrn_reflns_limit_h_min -20
_diffrn_reflns_limit_k_max 26
_diffrn_reflns_limit_k_min -26
_diffrn_reflns_limit_l_max 32
_diffrn_reflns_limit_l_min -32
_diffrn_reflns_number 90326
_diffrn_reflns_point_group_measured_fraction_full 1.000
_diffrn_reflns_point_group_measured_fraction_max 0.998
_diffrn_reflns_theta_full 25.242
_diffrn_reflns_theta_max 27.658
_diffrn_reflns_theta_min 1.295
_exptl_absorpt_coefficient_mu 1.929
_exptl_absorpt_correction_T_max 0.7456
_exptl_absorpt_correction_T_min 0.6376
_exptl_absorpt_correction_type multi-scan
_exptl_absorpt_process_details SADABS
_exptl_crystal_colour green-brown
_exptl_crystal_density_diffrn 1.193
_exptl_crystal_description prism
_exptl_crystal_F_000 2892
_exptl_crystal_size_max 0.29
_exptl_crystal_size_mid 0.17
_exptl_crystal_size_min 0.11
_refine_diff_density_max 1.378
_refine_diff_density_min -1.214
_refine_diff_density_rms 0.083
_refine_ls_extinction_coef .
_refine_ls_extinction_method none
_refine_ls_goodness_of_fit_ref 1.156
_refine_ls_hydrogen_treatment constr
_refine_ls_matrix_type full
_refine_ls_number_parameters 385
_refine_ls_number_reflns 9163
_refine_ls_number_restraints 18
_refine_ls_restrained_S_all 1.163
_refine_ls_R_factor_all 0.0471
_refine_ls_R_factor_gt 0.0404
_refine_ls_shift/su_max 0.001
_refine_ls_shift/su_mean 0.000
_refine_ls_structure_factor_coef Fsqd
_refine_ls_weighting_details 'w=1/[\s^2^(Fo^2^)+(0.0190P)^2^+43.8776P] where P=(Fo^2^+2Fc^2^)/3'
_refine_ls_weighting_scheme calc
_refine_ls_wR_factor_gt 0.0883
_refine_ls_wR_factor_ref 0.0923
_reflns_Friedel_coverage 0.000
_reflns_number_gt 8188
_reflns_number_total 9163
_reflns_threshold_expression 'I > 2\s(I)'
_cod_data_source_file Dy2.cif
_cod_data_source_block Dy2
_cod_original_sg_symbol_H-M 'I 2/a'
_cod_database_code 1572658

loop_
_space_group_symop_id
_space_group_symop_operation_xyz
1 'x, y, z'
2 '-x+1/2, y, -z'
3 'x+1/2, y+1/2, z+1/2'
4 '-x+1, y+1/2, -z+1/2'
5 '-x, -y, -z'
6 'x-1/2, -y, z'
7 '-x+1/2, -y+1/2, -z+1/2'
8 'x, -y+1/2, z+1/2'

loop_
_atom_site_label
_atom_site_type_symbol
_atom_site_fract_x
_atom_site_fract_y
_atom_site_fract_z
_atom_site_U_iso_or_equiv
_atom_site_adp_type
_atom_site_occupancy
_atom_site_site_symmetry_order
_atom_site_calc_flag
_atom_site_refinement_flags_posn
_atom_site_refinement_flags_adp
_atom_site_refinement_flags_occupancy
_atom_site_disorder_assembly
_atom_site_disorder_group
C1 C 0.7171(3) 0.2943(2) 0.7152(2) 0.0685(16) Uani 1 1 d . . . . .
H1 H 0.696115 0.325830 0.688882 0.082 Uiso 1 1 calc R U . . .
C2 C 0.7042(3) 0.2329(3) 0.7889(2) 0.0674(15) Uani 1 1 d . . . . .
H2 H 0.673401 0.218581 0.817589 0.081 Uiso 1 1 calc R U . . .
C3 C 0.5574(3) 0.3834(3) 0.63917(19) 0.0549(11) Uani 1 1 d . . . . .
H3A H 0.552180 0.336297 0.629162 0.066 Uiso 1 1 calc R U . . .
H3B H 0.619110 0.396227 0.641319 0.066 Uiso 1 1 calc R U . . .
C4 C 0.5033(4) 0.4255(3) 0.5986(2) 0.0766(16) Uani 1 1 d . U . . .
H4A H 0.537806 0.440757 0.569914 0.092 Uiso 1 1 calc R U . . .
H4B H 0.452464 0.400793 0.581946 0.092 Uiso 1 1 calc R U . . .
C5 C 0.4774(4) 0.4793(3) 0.6294(2) 0.088(2) Uani 1 1 d . U . . .
H5A H 0.422920 0.498739 0.612269 0.106 Uiso 1 1 calc R U . . .
H5B H 0.522633 0.513727 0.632984 0.106 Uiso 1 1 calc R U . . .
C6 C 0.4647(4) 0.4506(3) 0.6833(2) 0.0760(17) Uani 1 1 d . U . . .
H6A H 0.478880 0.483394 0.712271 0.091 Uiso 1 1 calc R U . . .
H6B H 0.404127 0.436058 0.684242 0.091 Uiso 1 1 calc R U . . .
C7 C 0.4674(3) 0.2238(2) 0.7211(2) 0.0611(13) Uani 1 1 d . . . . .
C8 C 0.4033(3) 0.2737(3) 0.7103(2) 0.0590(13) Uani 1 1 d . . . . .
C9 C 0.3708(2) 0.2900(2) 0.7589(2) 0.0590(13) Uani 1 1 d . . . . .
C10 C 0.4132(3) 0.2491(2) 0.8000(2) 0.0576(13) Uani 1 1 d . . . . .
C11 C 0.4721(3) 0.2094(2) 0.7767(2) 0.0556(12) Uani 1 1 d . . . . .
C12 C 0.5139(4) 0.1891(3) 0.6807(3) 0.0871(19) Uani 1 1 d . . . . .
H12A H 0.570847 0.175037 0.697397 0.131 Uiso 1 1 calc R U . . .
H12B H 0.521099 0.218792 0.650599 0.131 Uiso 1 1 calc R U . . .
H12C H 0.480469 0.150451 0.667371 0.131 Uiso 1 1 calc R U . . .
C13 C 0.3658(4) 0.2954(4) 0.6555(3) 0.089(2) Uani 1 1 d . . . . .
H13A H 0.318945 0.265524 0.642052 0.133 Uiso 1 1 calc R U . . .
H13B H 0.410929 0.294761 0.630949 0.133 Uiso 1 1 calc R U . . .
H13C H 0.342992 0.340162 0.657594 0.133 Uiso 1 1 calc R U . . .
C14 C 0.2965(3) 0.3366(3) 0.7654(3) 0.0803(19) Uani 1 1 d . . . . .
H14A H 0.301080 0.375225 0.742417 0.121 Uiso 1 1 calc R U . . .
H14B H 0.298769 0.350475 0.803088 0.121 Uiso 1 1 calc R U . . .
H14C H 0.241485 0.314092 0.754851 0.121 Uiso 1 1 calc R U . . .
C15 C 0.3849(4) 0.2383(3) 0.8550(2) 0.0824(19) Uani 1 1 d . . . . .
H15A H 0.354893 0.195941 0.855817 0.124 Uiso 1 1 calc R U . . .
H15B H 0.345636 0.273732 0.863230 0.124 Uiso 1 1 calc R U . . .
H15C H 0.435651 0.238115 0.881912 0.124 Uiso 1 1 calc R U . . .
C16 C 0.5187(4) 0.1521(3) 0.8050(3) 0.085(2) Uani 1 1 d . . . . .
H16A H 0.540615 0.164977 0.841740 0.127 Uiso 1 1 calc R U . . .
H16B H 0.567246 0.139034 0.785296 0.127 Uiso 1 1 calc R U . . .
H16C H 0.478692 0.115046 0.806214 0.127 Uiso 1 1 calc R U . . .
C17 C 0.6000(3) 0.4471(2) 0.8094(2) 0.0598(12) Uani 1 1 d . . . . .
C18 C 0.6514(3) 0.3972(3) 0.8353(2) 0.0604(12) Uani 1 1 d . . . . .
C19 C 0.6002(3) 0.3619(3) 0.8692(2) 0.0601(12) Uani 1 1 d . . . . .
C20 C 0.5172(3) 0.3914(2) 0.8639(2) 0.0576(12) Uani 1 1 d . . . . .
C21 C 0.5165(3) 0.4432(2) 0.8263(2) 0.0594(12) Uani 1 1 d . . . . .
C22 C 0.6344(4) 0.4999(3) 0.7748(3) 0.0865(19) Uani 1 1 d . . . . .
H22A H 0.596396 0.538415 0.773808 0.130 Uiso 1 1 calc R U . . .
H22B H 0.636274 0.483064 0.738161 0.130 Uiso 1 1 calc R U . . .
H22C H 0.692800 0.512390 0.790027 0.130 Uiso 1 1 calc R U . . .
C23 C 0.7478(3) 0.3902(4) 0.8338(3) 0.092(2) Uani 1 1 d . . . . .
H23A H 0.761804 0.396227 0.796807 0.139 Uiso 1 1 calc R U . . .
H23B H 0.766098 0.346280 0.846565 0.139 Uiso 1 1 calc R U . . .
H23C H 0.777909 0.423564 0.857153 0.139 Uiso 1 1 calc R U . . .
C24 C 0.6311(4) 0.3091(3) 0.9086(2) 0.0861(19) Uani 1 1 d . . . . .
H24A H 0.636145 0.326972 0.945217 0.129 Uiso 1 1 calc R U . . .
H24B H 0.687695 0.293065 0.900420 0.129 Uiso 1 1 calc R U . . .
H24C H 0.589625 0.272588 0.905807 0.129 Uiso 1 1 calc R U . . .
C25 C 0.4489(4) 0.3816(3) 0.9017(2) 0.0867(19) Uani 1 1 d . . . . .
H25A H 0.451819 0.417731 0.927871 0.130 Uiso 1 1 calc R U . . .
H25B H 0.458788 0.339730 0.920780 0.130 Uiso 1 1 calc R U . . .
H25C H 0.391599 0.381139 0.881071 0.130 Uiso 1 1 calc R U . . .
C26 C 0.4440(4) 0.4928(3) 0.8167(3) 0.087(2) Uani 1 1 d . . . . .
H26A H 0.430178 0.510370 0.851299 0.131 Uiso 1 1 calc R U . . .
H26B H 0.392654 0.471280 0.798243 0.131 Uiso 1 1 calc R U . . .
H26C H 0.462026 0.528757 0.794308 0.131 Uiso 1 1 calc R U . . .
C27 C 0.6628(2) 0.35255(18) 0.50034(14) 0.0354(7) Uani 1 1 d . . . . .
C28 C 0.6637(3) 0.2955(2) 0.53156(16) 0.0447(9) Uani 1 1 d . . . . .
H28 H 0.717181 0.281024 0.549624 0.054 Uiso 1 1 calc R U . . .
C29 C 0.5898(3) 0.2591(2) 0.5373(2) 0.0609(13) Uani 1 1 d . . . . .
H29 H 0.593644 0.220284 0.558686 0.073 Uiso 1 1 calc R U . . .
C30 C 0.5115(3) 0.2789(3) 0.5124(2) 0.0701(16) Uani 1 1 d . . . . .
H30 H 0.460626 0.254464 0.516617 0.084 Uiso 1 1 calc R U . . .
C31 C 0.5075(3) 0.3342(3) 0.4813(2) 0.0650(14) Uani 1 1 d . . . . .
H31 H 0.453515 0.347796 0.463273 0.078 Uiso 1 1 calc R U . . .
C32 C 0.5817(2) 0.3709(2) 0.47559(17) 0.0481(10) Uani 1 1 d . . . . .
H32 H 0.576832 0.409633 0.454194 0.058 Uiso 1 1 calc R U . . .
C33 C 0.7488(2) 0.44313(18) 0.55452(15) 0.0363(8) Uani 1 1 d . . . . .
C34 C 0.7815(2) 0.4205(2) 0.60547(16) 0.0404(8) Uani 1 1 d . . . . .
H34 H 0.809245 0.378816 0.608221 0.049 Uiso 1 1 calc R U . . .
C35 C 0.7752(3) 0.4564(2) 0.65251(17) 0.0506(11) Uani 1 1 d . . . . .
H35 H 0.798234 0.438975 0.686353 0.061 Uiso 1 1 calc R U . . .
C36 C 0.7358(3) 0.5166(2) 0.6498(2) 0.0581(13) Uani 1 1 d . . . . .
H36 H 0.731948 0.541447 0.681669 0.070 Uiso 1 1 calc R U . . .
C37 C 0.7020(4) 0.5407(2) 0.6010(2) 0.0633(13) Uani 1 1 d . . . . .
H37 H 0.674444 0.582448 0.598946 0.076 Uiso 1 1 calc R U . . .
C38 C 0.7077(3) 0.5042(2) 0.55420(19) 0.0524(10) Uani 1 1 d . . . . .
H38 H 0.682744 0.521686 0.520800 0.063 Uiso 1 1 calc R U . . .
B B 0.750000 0.3980(3) 0.500000 0.0328(11) Uani 1 2 d S T P . .
Dy1 Dy 0.53412(2) 0.33177(2) 0.77038(2) 0.04341(7) Uani 1 1 d . . . . .
N1 N 0.6663(2) 0.27927(17) 0.75476(18) 0.0557(10) Uani 1 1 d . . . . .
O1 O 0.52340(18) 0.39510(14) 0.68984(12) 0.0498(7) Uani 1 1 d . . . . .

loop_
_atom_site_aniso_label
_atom_site_aniso_U_11
_atom_site_aniso_U_22
_atom_site_aniso_U_33
_atom_site_aniso_U_23
_atom_site_aniso_U_13
_atom_site_aniso_U_12
C1 0.035(2) 0.058(3) 0.113(4) 0.043(3) 0.011(2) 0.015(2)
C2 0.035(2) 0.066(3) 0.103(4) 0.040(3) 0.017(2) 0.013(2)
C3 0.036(2) 0.065(3) 0.065(3) 0.000(2) 0.0103(19) 0.014(2)
C4 0.069(3) 0.110(4) 0.053(3) 0.014(3) 0.017(2) 0.025(3)
C5 0.092(4) 0.093(4) 0.087(4) 0.051(3) 0.040(3) 0.046(3)
C6 0.085(4) 0.076(3) 0.073(3) 0.039(3) 0.037(3) 0.040(3)
C7 0.037(2) 0.052(3) 0.094(4) 0.016(3) 0.002(2) -0.0103(19)
C8 0.032(2) 0.070(3) 0.073(3) 0.037(3) -0.002(2) -0.012(2)
C9 0.0235(17) 0.066(3) 0.086(3) 0.041(3) 0.0019(19) -0.0019(18)
C10 0.033(2) 0.061(3) 0.078(3) 0.038(2) 0.002(2) -0.0092(19)
C11 0.036(2) 0.042(2) 0.087(3) 0.026(2) -0.006(2) -0.0086(17)
C12 0.072(4) 0.069(4) 0.120(5) -0.014(4) 0.009(4) -0.012(3)
C13 0.052(3) 0.118(5) 0.093(4) 0.053(4) -0.004(3) -0.021(3)
C14 0.031(2) 0.098(4) 0.113(5) 0.054(4) 0.014(3) 0.012(2)
C15 0.060(3) 0.095(4) 0.091(4) 0.055(4) 0.005(3) -0.022(3)
C16 0.061(3) 0.050(3) 0.137(6) 0.033(3) -0.021(3) -0.003(2)
C17 0.066(3) 0.045(2) 0.074(3) 0.012(2) 0.030(2) -0.008(2)
C18 0.043(2) 0.059(3) 0.080(3) 0.009(2) 0.009(2) -0.008(2)
C19 0.054(3) 0.061(3) 0.063(3) 0.019(2) -0.001(2) -0.005(2)
C20 0.051(3) 0.063(3) 0.062(3) 0.018(2) 0.019(2) -0.001(2)
C21 0.060(3) 0.054(3) 0.067(3) 0.018(2) 0.022(2) 0.010(2)
C22 0.109(5) 0.061(3) 0.098(5) 0.011(3) 0.054(4) -0.021(3)
C23 0.039(3) 0.108(5) 0.130(6) -0.020(4) 0.009(3) -0.016(3)
C24 0.086(4) 0.092(4) 0.077(4) 0.034(3) -0.010(3) 0.008(3)
C25 0.084(4) 0.104(5) 0.079(4) 0.018(4) 0.039(3) -0.014(4)
C26 0.096(4) 0.077(4) 0.095(4) 0.023(3) 0.037(4) 0.041(3)
C27 0.0340(17) 0.0378(19) 0.0345(18) -0.0037(14) 0.0048(14) -0.0021(14)
C28 0.048(2) 0.043(2) 0.043(2) 0.0020(17) 0.0045(17) -0.0077(18)
C29 0.073(3) 0.054(3) 0.058(3) -0.005(2) 0.019(2) -0.024(2)
C30 0.055(3) 0.092(4) 0.066(3) -0.023(3) 0.020(2) -0.036(3)
C31 0.032(2) 0.103(4) 0.060(3) -0.011(3) 0.0041(19) -0.009(2)
C32 0.0338(19) 0.065(3) 0.045(2) 0.002(2) 0.0044(16) 0.0013(18)
C33 0.0321(17) 0.0363(19) 0.041(2) -0.0017(15) 0.0075(15) -0.0039(14)
C34 0.0345(18) 0.043(2) 0.044(2) -0.0045(17) 0.0061(16) -0.0111(16)
C35 0.046(2) 0.066(3) 0.041(2) -0.008(2) 0.0098(18) -0.023(2)
C36 0.064(3) 0.058(3) 0.057(3) -0.023(2) 0.028(2) -0.025(2)
C37 0.080(3) 0.041(2) 0.074(3) -0.013(2) 0.030(3) -0.001(2)
C38 0.063(3) 0.044(2) 0.052(2) -0.0041(19) 0.016(2) 0.006(2)
B 0.032(3) 0.032(3) 0.034(3) 0.000 0.002(2) 0.000
Dy1 0.02238(8) 0.04071(11) 0.06802(14) 0.02719(9) 0.00889(7) 0.00578(7)
N1 0.0251(15) 0.0402(19) 0.102(3) 0.0210(19) 0.0074(17) 0.0078(14)
O1 0.0472(16) 0.0428(16) 0.0621(19) 0.0216(14) 0.0172(14) 0.0141(13)

loop_
_atom_type_symbol
_atom_type_description
_atom_type_scat_dispersion_real
_atom_type_scat_dispersion_imag
_atom_type_scat_source
C C 0.0033 0.0016 'International Tables Vol C Tables 4.2.6.8 and 6.1.1.4'
H H 0.0000 0.0000 'International Tables Vol C Tables 4.2.6.8 and 6.1.1.4'
B B 0.0013 0.0007 'International Tables Vol C Tables 4.2.6.8 and 6.1.1.4'
Dy Dy -0.1892 4.4098 'International Tables Vol C Tables 4.2.6.8 and 6.1.1.4'
N N 0.0061 0.0033 'International Tables Vol C Tables 4.2.6.8 and 6.1.1.4'
O O 0.0106 0.0060 'International Tables Vol C Tables 4.2.6.8 and 6.1.1.4'

loop_
_geom_angle_atom_site_label_1
_geom_angle_atom_site_label_2
_geom_angle_atom_site_label_3
_geom_angle
_geom_angle_site_symmetry_1
_geom_angle_site_symmetry_3
C2 C1 N1 124.0(4) 7_656 .
C2 C1 H1 118.0 7_656 .
N1 C1 H1 118.0 . .
C1 C2 N1 124.7(5) 7_656 .
C1 C2 H2 117.6 7_656 .
N1 C2 H2 117.6 . .
O1 C3 C4 105.3(3) . .
O1 C3 H3A 110.7 . .
C4 C3 H3A 110.7 . .
O1 C3 H3B 110.7 . .
C4 C3 H3B 110.7 . .
H3A C3 H3B 108.8 . .
C5 C4 C3 104.1(4) . .
C5 C4 H4A 110.9 . .
C3 C4 H4A 110.9 . .
C5 C4 H4B 110.9 . .
C3 C4 H4B 110.9 . .
H4A C4 H4B 109.0 . .
C4 C5 C6 105.1(5) . .
C4 C5 H5A 110.7 . .
C6 C5 H5A 110.7 . .
C4 C5 H5B 110.7 . .
C6 C5 H5B 110.7 . .
H5A C5 H5B 108.8 . .
O1 C6 C5 105.1(4) . .
O1 C6 H6A 110.7 . .
C5 C6 H6A 110.7 . .
O1 C6 H6B 110.7 . .
C5 C6 H6B 110.7 . .
H6A C6 H6B 108.8 . .
C11 C7 C8 107.1(5) . .
C11 C7 C12 126.4(5) . .
C8 C7 C12 126.2(5) . .
C11 C7 Dy1 75.0(3) . .
C8 C7 Dy1 74.5(3) . .
C12 C7 Dy1 120.8(3) . .
C9 C8 C7 108.2(4) . .
C9 C8 C13 125.4(5) . .
C7 C8 C13 125.4(6) . .
C9 C8 Dy1 74.5(3) . .
C7 C8 Dy1 74.5(3) . .
C13 C8 Dy1 125.6(3) . .
C8 C9 C10 107.7(4) . .
C8 C9 C14 126.1(4) . .
C10 C9 C14 125.8(5) . .
C8 C9 Dy1 75.0(2) . .
C10 C9 Dy1 75.3(2) . .
C14 C9 Dy1 121.2(4) . .
C11 C10 C9 108.1(4) . .
C11 C10 C15 124.5(4) . .
C9 C10 C15 125.9(5) . .
C11 C10 Dy1 74.7(2) . .
C9 C10 Dy1 73.7(2) . .
C15 C10 Dy1 128.7(4) . .
C10 C11 C7 108.9(4) . .
C10 C11 C16 123.9(5) . .
C7 C11 C16 126.2(5) . .
C10 C11 Dy1 75.2(2) . .
C7 C11 Dy1 74.4(3) . .
C16 C11 Dy1 125.9(3) . .
C7 C12 H12A 109.5 . .
C7 C12 H12B 109.5 . .
H12A C12 H12B 109.5 . .
C7 C12 H12C 109.5 . .
H12A C12 H12C 109.5 . .
H12B C12 H12C 109.5 . .
C8 C13 H13A 109.5 . .
C8 C13 H13B 109.5 . .
H13A C13 H13B 109.5 . .
C8 C13 H13C 109.5 . .
H13A C13 H13C 109.5 . .
H13B C13 H13C 109.5 . .
C9 C14 H14A 109.5 . .
C9 C14 H14B 109.5 . .
H14A C14 H14B 109.5 . .
C9 C14 H14C 109.5 . .
H14A C14 H14C 109.5 . .
H14B C14 H14C 109.5 . .
C10 C15 H15A 109.5 . .
C10 C15 H15B 109.5 . .
H15A C15 H15B 109.5 . .
C10 C15 H15C 109.5 . .
H15A C15 H15C 109.5 . .
H15B C15 H15C 109.5 . .
C11 C16 H16A 109.5 . .
C11 C16 H16B 109.5 . .
H16A C16 H16B 109.5 . .
C11 C16 H16C 109.5 . .
H16A C16 H16C 109.5 . .
H16B C16 H16C 109.5 . .
C18 C17 C21 108.5(4) . .
C18 C17 C22 123.9(5) . .
C21 C17 C22 127.2(5) . .
C18 C17 Dy1 73.4(3) . .
C21 C17 Dy1 74.5(3) . .
C22 C17 Dy1 123.7(4) . .
C17 C18 C19 108.2(4) . .
C17 C18 C23 125.0(5) . .
C19 C18 C23 126.1(5) . .
C17 C18 Dy1 76.2(3) . .
C19 C18 Dy1 73.7(3) . .
C23 C18 Dy1 123.7(4) . .
C20 C19 C18 107.1(4) . .
C20 C19 C24 126.1(5) . .
C18 C19 C24 126.3(5) . .
C20 C19 Dy1 75.6(3) . .
C18 C19 Dy1 75.3(3) . .
C24 C19 Dy1 120.7(4) . .
C21 C20 C19 108.7(4) . .
C21 C20 C25 124.0(5) . .
C19 C20 C25 125.6(5) . .
C21 C20 Dy1 75.6(3) . .
C19 C20 Dy1 73.5(3) . .
C25 C20 Dy1 129.1(4) . .
C20 C21 C17 107.4(4) . .
C20 C21 C26 123.8(4) . .
C17 C21 C26 127.6(5) . .
C20 C21 Dy1 73.9(3) . .
C17 C21 Dy1 75.1(3) . .
C26 C21 Dy1 126.5(4) . .
C17 C22 H22A 109.5 . .
C17 C22 H22B 109.5 . .
H22A C22 H22B 109.5 . .
C17 C22 H22C 109.5 . .
H22A C22 H22C 109.5 . .
H22B C22 H22C 109.5 . .
C18 C23 H23A 109.5 . .
C18 C23 H23B 109.5 . .
H23A C23 H23B 109.5 . .
C18 C23 H23C 109.5 . .
H23A C23 H23C 109.5 . .
H23B C23 H23C 109.5 . .
C19 C24 H24A 109.5 . .
C19 C24 H24B 109.5 . .
H24A C24 H24B 109.5 . .
C19 C24 H24C 109.5 . .
H24A C24 H24C 109.5 . .
H24B C24 H24C 109.5 . .
C20 C25 H25A 109.5 . .
C20 C25 H25B 109.5 . .
H25A C25 H25B 109.5 . .
C20 C25 H25C 109.5 . .
H25A C25 H25C 109.5 . .
H25B C25 H25C 109.5 . .
C21 C26 H26A 109.5 . .
C21 C26 H26B 109.5 . .
H26A C26 H26B 109.5 . .
C21 C26 H26C 109.5 . .
H26A C26 H26C 109.5 . .
H26B C26 H26C 109.5 . .
C32 C27 C28 115.1(4) . .
C32 C27 B 123.7(3) . .
C28 C27 B 120.8(3) . .
C29 C28 C27 122.9(4) . .
C29 C28 H28 118.6 . .
C27 C28 H28 118.6 . .
C30 C29 C28 120.1(5) . .
C30 C29 H29 119.9 . .
C28 C29 H29 119.9 . .
C31 C30 C29 119.1(4) . .
C31 C30 H30 120.4 . .
C29 C30 H30 120.4 . .
C30 C31 C32 120.8(5) . .
C30 C31 H31 119.6 . .
C32 C31 H31 119.6 . .
C27 C32 C31 122.0(4) . .
C27 C32 H32 119.0 . .
C31 C32 H32 119.0 . .
C34 C33 C38 114.8(4) . .
C34 C33 B 122.4(3) . .
C38 C33 B 122.5(4) . .
C35 C34 C33 122.9(4) . .
C35 C34 H34 118.5 . .
C33 C34 H34 118.5 . .
C36 C35 C34 119.9(4) . .
C36 C35 H35 120.1 . .
C34 C35 H35 120.1 . .
C37 C36 C35 119.5(4) . .
C37 C36 H36 120.2 . .
C35 C36 H36 120.2 . .
C36 C37 C38 120.3(5) . .
C36 C37 H37 119.9 . .
C38 C37 H37 119.9 . .
C37 C38 C33 122.5(5) . .
C37 C38 H38 118.7 . .
C33 C38 H38 118.7 . .
C27 B C27 111.5(4) . 2_656
C27 B C33 103.13(17) . .
C27 B C33 113.64(18) 2_656 .
C27 B C33 113.64(18) . 2_656
C27 B C33 103.13(17) 2_656 2_656
C33 B C33 112.1(4) . 2_656
O1 Dy1 N1 95.01(12) . .
O1 Dy1 C19 130.48(13) . .
N1 Dy1 C19 90.06(16) . .
O1 Dy1 C18 103.04(14) . .
N1 Dy1 C18 77.12(15) . .
C19 Dy1 C18 31.01(15) . .
O1 Dy1 C9 95.84(12) . .
N1 Dy1 C9 131.91(15) . .
C19 Dy1 C9 116.45(16) . .
C18 Dy1 C9 143.88(17) . .
O1 Dy1 C20 119.31(13) . .
N1 Dy1 C20 120.92(15) . .
C19 Dy1 C20 30.91(15) . .
C18 Dy1 C20 50.63(15) . .
C9 Dy1 C20 93.27(16) . .
O1 Dy1 C8 77.54(12) . .
N1 Dy1 C8 109.16(16) . .
C19 Dy1 C8 145.50(15) . .
C18 Dy1 C8 173.67(16) . .
C9 Dy1 C8 30.49(16) . .
C20 Dy1 C8 123.50(15) . .
O1 Dy1 C7 93.84(14) . .
N1 Dy1 C7 81.72(14) . .
C19 Dy1 C7 135.55(15) . .
C18 Dy1 C7 153.88(15) . .
C9 Dy1 C7 50.91(16) . .
C20 Dy1 C7 134.92(15) . .
C8 Dy1 C7 31.00(14) . .
O1 Dy1 C11 124.02(14) . .
N1 Dy1 C11 85.21(13) . .
C19 Dy1 C11 105.47(15) . .
C18 Dy1 C11 130.96(15) . .
C9 Dy1 C11 50.57(14) . .
C20 Dy1 C11 107.45(16) . .
C8 Dy1 C11 50.58(13) . .
C7 Dy1 C11 30.63(15) . .
O1 Dy1 C10 125.74(12) . .
N1 Dy1 C10 113.99(14) . .
C19 Dy1 C10 95.83(15) . .
C18 Dy1 C10 126.82(16) . .
C9 Dy1 C10 30.93(12) . .
C20 Dy1 C10 84.57(16) . .
C8 Dy1 C10 50.50(14) . .
C7 Dy1 C10 50.46(17) . .
C11 Dy1 C10 30.11(15) . .
O1 Dy1 C21 88.94(12) . .
N1 Dy1 C21 126.81(15) . .
C19 Dy1 C21 50.99(15) . .
C18 Dy1 C21 50.54(16) . .
C9 Dy1 C21 100.11(16) . .
C20 Dy1 C21 30.50(14) . .
C8 Dy1 C21 123.38(16) . .
C7 Dy1 C21 151.02(15) . .
C11 Dy1 C21 133.91(15) . .
C10 Dy1 C21 105.70(16) . .
O1 Dy1 C17 79.88(13) . .
N1 Dy1 C17 98.46(14) . .
C19 Dy1 C17 50.70(15) . .
C18 Dy1 C17 30.38(15) . .
C9 Dy1 C17 129.55(16) . .
C20 Dy1 C17 50.13(14) . .
C8 Dy1 C17 145.49(16) . .
C7 Dy1 C17 173.72(15) . .
C11 Dy1 C17 155.60(16) . .
C10 Dy1 C17 134.00(16) . .
C21 Dy1 C17 30.35(14) . .
C2 N1 C1 111.2(3) . .
C2 N1 Dy1 122.1(3) . .
C1 N1 Dy1 126.5(3) . .
C3 O1 C6 108.4(3) . .
C3 O1 Dy1 130.8(2) . .
C6 O1 Dy1 120.1(3) . .

loop_
_geom_bond_atom_site_label_1
_geom_bond_atom_site_label_2
_geom_bond_distance
_geom_bond_site_symmetry_2
C1 C2 1.356(6) 7_656
C1 N1 1.364(6) .
C1 H1 0.9500 .
C2 N1 1.362(6) .
C2 H2 0.9500 .
C3 O1 1.442(5) .
C3 C4 1.511(7) .
C3 H3A 0.9900 .
C3 H3B 0.9900 .
C4 C5 1.419(8) .
C4 H4A 0.9900 .
C4 H4B 0.9900 .
C5 C6 1.500(7) .
C5 H5A 0.9900 .
C5 H5B 0.9900 .
C6 O1 1.450(5) .
C6 H6A 0.9900 .
C6 H6B 0.9900 .
C7 C11 1.413(7) .
C7 C8 1.427(7) .
C7 C12 1.482(8) .
C7 Dy1 2.670(5) .
C8 C9 1.403(7) .
C8 C13 1.495(7) .
C8 Dy1 2.670(5) .
C9 C10 1.427(6) .
C9 C14 1.517(7) .
C9 Dy1 2.664(4) .
C10 C11 1.393(7) .
C10 C15 1.503(7) .
C10 Dy1 2.685(4) .
C11 C16 1.507(6) .
C11 Dy1 2.679(4) .
C12 H12A 0.9800 .
C12 H12B 0.9800 .
C12 H12C 0.9800 .
C13 H13A 0.9800 .
C13 H13B 0.9800 .
C13 H13C 0.9800 .
C14 H14A 0.9800 .
C14 H14B 0.9800 .
C14 H14C 0.9800 .
C15 H15A 0.9800 .
C15 H15B 0.9800 .
C15 H15C 0.9800 .
C16 H16A 0.9800 .
C16 H16B 0.9800 .
C16 H16C 0.9800 .
C17 C18 1.405(7) .
C17 C21 1.410(6) .
C17 C22 1.511(6) .
C17 Dy1 2.697(5) .
C18 C19 1.418(7) .
C18 C23 1.510(7) .
C18 Dy1 2.662(5) .
C19 C20 1.415(7) .
C19 C24 1.501(7) .
C19 Dy1 2.641(5) .
C20 C21 1.409(6) .
C20 C25 1.509(6) .
C20 Dy1 2.668(5) .
C21 C26 1.513(7) .
C21 Dy1 2.690(5) .
C22 H22A 0.9800 .
C22 H22B 0.9800 .
C22 H22C 0.9800 .
C23 H23A 0.9800 .
C23 H23B 0.9800 .
C23 H23C 0.9800 .
C24 H24A 0.9800 .
C24 H24B 0.9800 .
C24 H24C 0.9800 .
C25 H25A 0.9800 .
C25 H25B 0.9800 .
C25 H25C 0.9800 .
C26 H26A 0.9800 .
C26 H26B 0.9800 .
C26 H26C 0.9800 .
C27 C32 1.394(5) .
C27 C28 1.396(5) .
C27 B 1.642(5) .
C28 C29 1.387(6) .
C28 H28 0.9500 .
C29 C30 1.368(8) .
C29 H29 0.9500 .
C30 C31 1.363(8) .
C30 H30 0.9500 .
C31 C32 1.394(6) .
C31 H31 0.9500 .
C32 H32 0.9500 .
C33 C34 1.396(5) .
C33 C38 1.397(6) .
C33 B 1.643(5) .
C34 C35 1.394(6) .
C34 H34 0.9500 .
C35 C36 1.367(7) .
C35 H35 0.9500 .
C36 C37 1.365(7) .
C36 H36 0.9500 .
C37 C38 1.395(6) .
C37 H37 0.9500 .
C38 H38 0.9500 .
Dy1 O1 2.379(3) .
Dy1 N1 2.385(3) .
